data_1560109
loop_
_publ_author_name
'Lee, Jie Yie'
'Ling, Sanliang'
'Argent, Stephen P.'
'Senn, Mark S.'
'Ca\~nadillas-Delgado, Laura'
'Cliffe, Matthew J.'

_publ_section_title
;
 Controlling multiple orderings in metal thiocyanate molecular perovskites
 Ax{Ni[Bi(SCN)6]}
;
_journal_issue 10
_journal_name_full 'Chemical Science'
_journal_page_first 3516
_journal_page_last 3525
_journal_paper_doi 10.1039/D0SC06619B
_journal_volume 12
_journal_year 2021
_chemical_formula_moiety 'Bi0.15 C0.841 N Ni0.167 S0.86, C0.083 N0.25'
_chemical_formula_sum 'C0.92 Bi0.15 N1.25 Ni0.17 S0.86'
_chemical_formula_weight 97.32
_chemical_name_systematic
;
        triguanidinium hexanickel(II) pentahexathiocyanatobismuthate
;
_space_group_crystal_system cubic
_space_group_IT_number 201
_space_group_name_Hall '-P 2ab 2bc 3'
_space_group_name_H-M_alt 'P n -3 :2'
_atom_sites_solution_primary dual
_audit_creation_date 2020-04-30
_audit_creation_method
;
Olex2 1.3
(compiled 2020.01.31 svn.r88ba2a32 for OlexSys, GUI svn.r6032)
;
_audit_update_record
;
2020-11-18 deposited with the CCDC.	2021-01-15 downloaded from the CCDC.
;
_cell_angle_alpha 90.000
_cell_angle_beta 90.000
_cell_angle_gamma 90.000
_cell_formula_units_Z 24
_cell_length_a 12.12528(2)
_cell_length_b 12.12528(2)
_cell_length_c 12.12528(2)
_cell_measurement_reflns_used 19048
_cell_measurement_temperature 100(2)
_cell_measurement_theta_max 35.603121777092255
_cell_measurement_theta_min 1.628674428570269
_cell_volume 1782.688(5)
_computing_cell_refinement
;
DIALS 2theta refinement, DIALS 2.2.0-gfdf98e000
;
_computing_data_collection 'GDA - generic data acquisition software'
_computing_molecular_graphics 'Olex2 1.3 (Dolomanov et al., 2009)'
_computing_publication_material 'Olex2 1.3 (Dolomanov et al., 2009)'
_computing_structure_refinement 'SHELXL 2018/3 (Sheldrick, 2015)'
_computing_structure_solution 'SHELXT 2018/2 (Sheldrick, 2018)'
_diffrn_ambient_temperature 100(2)
_diffrn_detector 'Photon counting pixel array'
_diffrn_detector_type 'Dectris PILATUS 2M'
_diffrn_measured_fraction_theta_full 0.991
_diffrn_measured_fraction_theta_max 0.979
_diffrn_measurement_device 'Fixed \c 3-circle diffractometer'
_diffrn_measurement_device_type 'Fluid Film Devices'
_diffrn_measurement_method 'shutterless scans'
_diffrn_measurement_specimen_support 'MiTeGen MicroMount'
_diffrn_radiation_monochromator 'Silicon 111'
_diffrn_radiation_wavelength 0.6889
_diffrn_reflns_av_R_equivalents 0.0452
_diffrn_reflns_av_unetI/netI 0.0159
_diffrn_reflns_Laue_measured_fraction_full 0.991
_diffrn_reflns_Laue_measured_fraction_max 0.979
_diffrn_reflns_limit_h_max 19
_diffrn_reflns_limit_h_min -20
_diffrn_reflns_limit_k_max 19
_diffrn_reflns_limit_k_min -19
_diffrn_reflns_limit_l_max 20
_diffrn_reflns_limit_l_min -19
_diffrn_reflns_number 19048
_diffrn_reflns_point_group_measured_fraction_full 0.991
_diffrn_reflns_point_group_measured_fraction_max 0.979
_diffrn_reflns_theta_full 24.415
_diffrn_reflns_theta_max 35.603121777092255
_diffrn_reflns_theta_min 1.628674428570269
_diffrn_source Synchrotron
_diffrn_source_details 'Allan et al. (2017)'
_diffrn_source_type 'Diamond Light Source Beamline I19-1'
_exptl_absorpt_correction_T_max 1.0
_exptl_absorpt_correction_T_min 0.9719420218039372
_exptl_absorpt_correction_type empirical
_exptl_absorpt_process_details
;
DIALS 2.2.0-gfdf98e000
Scaling & analysis of unmerged intensities, 
absorption correction using spherical harmonics
;
_exptl_crystal_colour red
_exptl_crystal_density_diffrn 2.176
_exptl_crystal_description block
_exptl_crystal_F_000 1084
_exptl_crystal_recrystallization_method 'Re-crystallisation from solvent: butanone'
_exptl_crystal_size_max 0.09
_exptl_crystal_size_mid 0.06
_exptl_crystal_size_min 0.04
_refine_diff_density_max 0.619
_refine_diff_density_min -0.507
_refine_diff_density_rms 0.124
_refine_ls_extinction_method none
_refine_ls_goodness_of_fit_ref 1.043
_refine_ls_hydrogen_treatment undef
_refine_ls_matrix_type full
_refine_ls_number_parameters 45
_refine_ls_number_reflns 1524
_refine_ls_number_restraints 0
_refine_ls_restrained_S_all 1.043
_refine_ls_R_factor_all 0.0419
_refine_ls_R_factor_gt 0.0263
_refine_ls_shift/su_max 0.001
_refine_ls_shift/su_mean 0.000
_refine_ls_structure_factor_coef Fsqd
_refine_ls_weighting_details 'w=1/[\s^2^(Fo^2^)+(0.0333P)^2^+2.0239P] where P=(Fo^2^+2Fc^2^)/3'
_refine_ls_weighting_scheme calc
_refine_ls_wR_factor_gt 0.0840
_refine_ls_wR_factor_ref 0.0866
_reflns_Friedel_coverage 0.000
_reflns_number_gt 906
_reflns_number_total 1524
_reflns_threshold_expression 'I > 2\s(I)'
_cod_data_source_file d0sc06619b3.cif
_cod_data_source_block 4GuaNiBiSCN6
_cod_depositor_comments 'Adding full bibliography for 1560103--1560109.cif.'
_cod_original_cell_volume 1782.689(10)
_cod_original_sg_symbol_H-M 'P n -3'
_cod_database_code 1560109
_shelx_shelxl_version_number 2018/3
_shelx_space_group_comment
;
The symmetry employed for this shelxl refinement is uniquely defined
by the following loop, which should always be used as a source of
symmetry information in preference to the above space-group names.
They are only intended as comments.
;
_olex2_refinement_description
;
1. Others
 Fixed Sof: N2(0.25)
;
_olex2_submission_special_instructions 'No special instructions were received'

loop_
_space_group_symop_operation_xyz
'x, y, z'
'-x+1/2, -y+1/2, z'
'-x+1/2, y, -z+1/2'
'x, -y+1/2, -z+1/2'
'z, x, y'
'z, -x+1/2, -y+1/2'
'-z+1/2, -x+1/2, y'
'-z+1/2, x, -y+1/2'
'y, z, x'
'-y+1/2, z, -x+1/2'
'y, -z+1/2, -x+1/2'
'-y+1/2, -z+1/2, x'
'-x, -y, -z'
'x-1/2, y-1/2, -z'
'x-1/2, -y, z-1/2'
'-x, y-1/2, z-1/2'
'-z, -x, -y'
'-z, x-1/2, y-1/2'
'z-1/2, x-1/2, -y'
'z-1/2, -x, y-1/2'
'-y, -z, -x'
'y-1/2, -z, x-1/2'
'-y, z-1/2, x-1/2'
'y-1/2, z-1/2, -x'

loop_
_atom_site_label
_atom_site_type_symbol
_atom_site_fract_x
_atom_site_fract_y
_atom_site_fract_z
_atom_site_U_iso_or_equiv
_atom_site_adp_type
_atom_site_occupancy
_atom_site_site_symmetry_order
_atom_site_calc_flag
_atom_site_refinement_flags_posn
_atom_site_refinement_flags_adp
_atom_site_refinement_flags_occupancy
_atom_site_disorder_assembly
_atom_site_disorder_group
Bi1 Bi 0.500000 0.500000 0.500000 0.03510(9) Uani 0.900(4) 6 d S T . . 1
Ni1 Ni 0.500000 0.500000 1.000000 0.0264(2) Uani 1 6 d S T P . .
S1 S 0.39864(11) 0.64906(7) 0.64370(7) 0.0553(4) Uani 0.860(6) 1 d . . . A 1
C2 C 0.750000 0.750000 0.750000 0.069(4) Uani 1 12 d S T P . .
N1 N 0.4579(2) 0.5550(2) 0.8449(2) 0.0457(6) Uani 1 1 d . . . . .
C1 C 0.4352(3) 0.5914(3) 0.7620(3) 0.0412(11) Uani 0.841(12) 1 d . . . A 1
N2 N 0.671(6) 0.679(6) 0.7770(15) 0.104(13) Uani 0.25 1 d . . P . .

loop_
_atom_site_aniso_label
_atom_site_aniso_U_11
_atom_site_aniso_U_22
_atom_site_aniso_U_33
_atom_site_aniso_U_23
_atom_site_aniso_U_13
_atom_site_aniso_U_12
Bi1 0.03510(9) 0.03510(9) 0.03510(9) -0.00210(5) -0.00210(5) -0.00210(5)
Ni1 0.0264(2) 0.0264(2) 0.0264(2) 0.00076(14) 0.00076(14) -0.00076(14)
S1 0.0997(9) 0.0357(5) 0.0307(4) 0.0016(3) -0.0156(4) 0.0075(4)
C2 0.069(4) 0.069(4) 0.069(4) 0.000 0.000 0.000
N1 0.0551(15) 0.0443(14) 0.0376(12) 0.0029(10) -0.0023(11) 0.0024(11)
C1 0.057(2) 0.0349(17) 0.0317(16) -0.0030(12) -0.0034(13) -0.0017(14)
N2 0.12(3) 0.072(13) 0.122(17) 0.01(2) 0.03(3) -0.042(12)

loop_
_atom_type_symbol
_atom_type_description
_atom_type_scat_dispersion_real
_atom_type_scat_dispersion_imag
_atom_type_scat_source
Bi Bi -3.3078 10.1165 'International Tables Vol C Tables 4.2.6.8 and 6.1.1.4'
C C 0.0032 0.0015 'International Tables Vol C Tables 4.2.6.8 and 6.1.1.4'
N N 0.0060 0.0030 'International Tables Vol C Tables 4.2.6.8 and 6.1.1.4'
Ni Ni 0.3581 1.0631 'International Tables Vol C Tables 4.2.6.8 and 6.1.1.4'
S S 0.1181 0.1169 'International Tables Vol C Tables 4.2.6.8 and 6.1.1.4'

loop_
_geom_angle_atom_site_label_1
_geom_angle_atom_site_label_2
_geom_angle_atom_site_label_3
_geom_angle
_geom_angle_site_symmetry_1
_geom_angle_site_symmetry_3
_geom_angle_publ_flag
S1 Bi1 S1 180.0 . 13_666 ?
S1 Bi1 S1 98.94(3) 21_666 17_666 ?
S1 Bi1 S1 180.00(3) 21_666 9 ?
S1 Bi1 S1 81.06(3) . 21_666 ?
S1 Bi1 S1 98.94(3) . 9 ?
S1 Bi1 S1 98.94(3) 13_666 21_666 ?
S1 Bi1 S1 98.94(3) 13_666 17_666 ?
S1 Bi1 S1 98.94(3) . 5 ?
S1 Bi1 S1 180.0 5 17_666 ?
S1 Bi1 S1 81.06(3) 13_666 5 ?
S1 Bi1 S1 81.06(3) 13_666 9 ?
S1 Bi1 S1 81.06(3) 21_666 5 ?
S1 Bi1 S1 98.94(3) 5 9 ?
S1 Bi1 S1 81.06(3) . 17_666 ?
S1 Bi1 S1 81.06(3) 17_666 9 ?
N1 Ni1 N1 89.36(11) . 23_656 ?
N1 Ni1 N1 89.36(11) 11_566 20_566 ?
N1 Ni1 N1 90.64(11) 11_566 8_656 ?
N1 Ni1 N1 90.64(11) . 11_566 ?
N1 Ni1 N1 90.64(11) . 8_656 ?
N1 Ni1 N1 180.0 23_656 11_566 ?
N1 Ni1 N1 180.0 20_566 8_656 ?
N1 Ni1 N1 180.0 . 13_667 ?
N1 Ni1 N1 90.64(11) 13_667 20_566 ?
N1 Ni1 N1 90.64(11) 23_656 13_667 ?
N1 Ni1 N1 89.36(11) 23_656 8_656 ?
N1 Ni1 N1 89.36(11) 11_566 13_667 ?
N1 Ni1 N1 89.36(11) 13_667 8_656 ?
N1 Ni1 N1 89.36(11) . 20_566 ?
N1 Ni1 N1 90.64(11) 23_656 20_566 ?
C1 S1 Bi1 98.56(12) . . ?
N2 C2 N2 119.0(13) 9 8_656 ?
N2 C2 N2 119.0(13) 7_665 11_566 ?
N2 C2 N2 119.0(13) 10_656 4_566 ?
N2 C2 N2 117(2) 12_665 8_656 ?
N2 C2 N2 37(2) 5 12_665 ?
N2 C2 N2 117(2) . 7_665 ?
N2 C2 N2 99(8) 6_566 8_656 ?
N2 C2 N2 82.4(12) 2_665 7_665 ?
N2 C2 N2 99(8) 10_656 12_665 ?
N2 C2 N2 36.6(19) 9 7_665 ?
N2 C2 N2 82.4(12) 6_566 4_566 ?
N2 C2 N2 82.4(12) 12_665 7_665 ?
N2 C2 N2 117(2) 12_665 4_566 ?
N2 C2 N2 151.7(17) 8_656 7_665 ?
N2 C2 N2 82.4(12) 10_656 8_656 ?
N2 C2 N2 117(2) 6_566 3_656 ?
N2 C2 N2 82.4(12) 2_665 12_665 ?
N2 C2 N2 82.4(12) 10_656 3_656 ?
N2 C2 N2 88(9) 9 12_665 ?
N2 C2 N2 36.6(19) 5 3_656 ?
N2 C2 N2 88(9) . 4_566 ?
N2 C2 N2 151.7(17) 4_566 3_656 ?
N2 C2 N2 99(8) 2_665 4_566 ?
N2 C2 N2 119.0(13) 7_665 3_656 ?
N2 C2 N2 119.0(13) 5 4_566 ?
N2 C2 N2 82.4(12) 6_566 11_566 ?
N2 C2 N2 36.6(19) . 8_656 ?
N2 C2 N2 88(9) 10_656 11_566 ?
N2 C2 N2 119.0(13) 2_665 8_656 ?
N2 C2 N2 117(2) 5 11_566 ?
N2 C2 N2 82.4(12) 4_566 11_566 ?
N2 C2 N2 88(9) 5 8_656 ?
N2 C2 N2 119.0(13) . 6_566 ?
N2 C2 N2 117(2) 4_566 8_656 ?
N2 C2 N2 151.7(17) . 2_665 ?
N2 C2 N2 88(9) 6_566 7_665 ?
N2 C2 N2 36.6(19) 6_566 2_665 ?
N2 C2 N2 117(2) 10_656 7_665 ?
N2 C2 N2 117(2) . 10_656 ?
N2 C2 N2 99(8) 5 7_665 ?
N2 C2 N2 37(2) 6_566 10_656 ?
N2 C2 N2 37(2) 4_566 7_665 ?
N2 C2 N2 37(2) 2_665 10_656 ?
N2 C2 N2 99(8) . 3_656 ?
N2 C2 N2 82.4(12) . 9 ?
N2 C2 N2 88(9) 2_665 3_656 ?
N2 C2 N2 117(2) 6_566 9 ?
N2 C2 N2 117(2) 9 3_656 ?
N2 C2 N2 119.0(13) 2_665 9 ?
N2 C2 N2 37(2) 12_665 3_656 ?
N2 C2 N2 151.7(17) 10_656 9 ?
N2 C2 N2 82.4(12) 8_656 3_656 ?
N2 C2 N2 82.4(12) . 5 ?
N2 C2 N2 37(2) . 11_566 ?
N2 C2 N2 151.7(17) 6_566 5 ?
N2 C2 N2 117(2) 2_665 11_566 ?
N2 C2 N2 117(2) 2_665 5 ?
N2 C2 N2 99(8) 9 11_566 ?
N2 C2 N2 119.0(13) 10_656 5 ?
N2 C2 N2 151.7(17) 12_665 11_566 ?
N2 C2 N2 82.4(12) 9 5 ?
N2 C2 N2 37(2) 8_656 11_566 ?
N2 C2 N2 119.0(13) . 12_665 ?
N2 C2 N2 119.0(13) 3_656 11_566 ?
N2 C2 N2 119.0(13) 6_566 12_665 ?
N2 C2 N2 36.6(19) 9 4_566 ?
C1 N1 Ni1 175.9(3) . . ?
N1 C1 S1 177.3(3) . . ?
C2 N2 N2 48.8(6) . 5 ?
C2 N2 N2 46(4) . 4_566 ?
C2 N2 N2 48.8(6) . 9 ?
N2 N2 C2 71.7(10) 11_566 . ?
N2 N2 C2 71.7(10) 8_656 . ?
N2 N2 N2 120.5(7) 8_656 9 ?
N2 N2 N2 60.001(4) 9 5 ?
N2 N2 N2 97(9) 11_566 9 ?
N2 N2 N2 71(8) 11_566 4_566 ?
N2 N2 N2 110(8) 8_656 4_566 ?
N2 N2 N2 79(5) 5 4_566 ?
N2 N2 N2 27(3) 9 4_566 ?
N2 N2 N2 118(5) 11_566 5 ?
N2 N2 N2 60.000(14) 8_656 11_566 ?
N2 N2 N2 83(10) 8_656 5 ?

loop_
_geom_bond_atom_site_label_1
_geom_bond_atom_site_label_2
_geom_bond_distance
_geom_bond_site_symmetry_2
_geom_bond_publ_flag
Bi1 S1 2.7952(10) . ?
Bi1 S1 2.7952(10) 17_666 ?
Bi1 S1 2.7952(10) 5 ?
Bi1 S1 2.7952(10) 13_666 ?
Bi1 S1 2.7952(10) 21_666 ?
Bi1 S1 2.7952(10) 9 ?
Ni1 N1 2.060(2) . ?
Ni1 N1 2.060(2) 20_566 ?
Ni1 N1 2.060(2) 13_667 ?
Ni1 N1 2.060(2) 23_656 ?
Ni1 N1 2.060(2) 11_566 ?
Ni1 N1 2.060(2) 8_656 ?
S1 C1 1.656(3) . ?
C2 N2 1.336(17) 8_656 ?
C2 N2 1.336(17) 12_665 ?
C2 N2 1.336(17) . ?
C2 N2 1.336(17) 3_656 ?
C2 N2 1.336(17) 6_566 ?
C2 N2 1.336(17) 4_566 ?
C2 N2 1.336(17) 10_656 ?
C2 N2 1.336(17) 7_665 ?
C2 N2 1.336(17) 9 ?
C2 N2 1.336(17) 11_566 ?
C2 N2 1.336(17) 5 ?
C2 N2 1.336(17) 2_665 ?
N1 C1 1.132(4) . ?
N2 N2 1.76(3) 5 ?
N2 N2 1.76(3) 9 ?
N2 N2 0.84(5) 8_656 ?
N2 N2 1.85(13) 4_566 ?
N2 N2 0.84(5) 11_566 ?

loop_
_geom_torsion_atom_site_label_1
_geom_torsion_atom_site_label_2
_geom_torsion_atom_site_label_3
_geom_torsion_atom_site_label_4
_geom_torsion
_geom_torsion_site_symmetry_1
_geom_torsion_site_symmetry_2
_geom_torsion_site_symmetry_3
_geom_torsion_site_symmetry_4
_geom_torsion_publ_flag
N2 C2 N2 N2 -64(17) 6_566 . . 8_656 ?
N2 C2 N2 N2 -118.7(12) 10_656 . . 5 ?
N2 C2 N2 N2 -152.4(14) 3_656 . . 4_566 ?
N2 C2 N2 N2 -39(10) 2_665 . . 8_656 ?
N2 C2 N2 N2 80(5) 6_566 . . 4_566 ?
N2 C2 N2 N2 -22(16) 10_656 . . 8_656 ?
N2 C2 N2 N2 -116(3) 3_656 . . 9 ?
N2 C2 N2 N2 180(15) 9 . . 8_656 ?
N2 C2 N2 N2 -96(15) 8_656 . . 5 ?
N2 C2 N2 N2 96(15) 5 . . 8_656 ?
N2 C2 N2 N2 -120(3) 5 . . 4_566 ?
N2 C2 N2 N2 97(5) 12_665 . . 8_656 ?
N2 C2 N2 N2 -180(15) 8_656 . . 9 ?
N2 C2 N2 N2 -144(12) 4_566 . . 8_656 ?
N2 C2 N2 N2 -160(3) 6_566 . . 5 ?
N2 C2 N2 N2 -167(5) 7_665 . . 8_656 ?
N2 C2 N2 N2 0(10) 12_665 . . 5 ?
N2 C2 N2 N2 64(12) 3_656 . . 8_656 ?
N2 C2 N2 N2 -33(3) 3_656 . . 5 ?
N2 C2 N2 N2 -63.6(4) 11_566 . . 8_656 ?
N2 C2 N2 N2 122(4) 10_656 . . 4_566 ?
N2 C2 N2 N2 0(17) 6_566 . . 11_566 ?
N2 C2 N2 N2 144(12) 8_656 . . 4_566 ?
N2 C2 N2 N2 25(10) 2_665 . . 11_566 ?
N2 C2 N2 N2 36(3) 4_566 . . 9 ?
N2 C2 N2 N2 41(16) 10_656 . . 11_566 ?
N2 C2 N2 N2 13(10) 7_665 . . 9 ?
N2 C2 N2 N2 -117(15) 9 . . 11_566 ?
N2 C2 N2 N2 117(15) 11_566 . . 9 ?
N2 C2 N2 N2 160(14) 5 . . 11_566 ?
N2 C2 N2 N2 -135(5) 2_665 . . 5 ?
N2 C2 N2 N2 160(4) 12_665 . . 11_566 ?
N2 C2 N2 N2 83.3(9) 9 . . 5 ?
N2 C2 N2 N2 -80(12) 4_566 . . 11_566 ?
N2 C2 N2 N2 120(3) 4_566 . . 5 ?
N2 C2 N2 N2 63.6(4) 8_656 . . 11_566 ?
N2 C2 N2 N2 96(9) 7_665 . . 5 ?
N2 C2 N2 N2 -103(5) 7_665 . . 11_566 ?
N2 C2 N2 N2 -160(14) 11_566 . . 5 ?
N2 C2 N2 N2 127(12) 3_656 . . 11_566 ?
N2 C2 N2 N2 105(2) 2_665 . . 4_566 ?
N2 C2 N2 N2 116(2) 6_566 . . 9 ?
N2 C2 N2 N2 -36(3) 9 . . 4_566 ?
N2 C2 N2 N2 142(5) 2_665 . . 9 ?
N2 C2 N2 N2 -120(7) 12_665 . . 4_566 ?
N2 C2 N2 N2 158.0(16) 10_656 . . 9 ?
N2 C2 N2 N2 -23(7) 7_665 . . 4_566 ?
N2 C2 N2 N2 -83.3(9) 5 . . 9 ?
N2 C2 N2 N2 80(12) 11_566 . . 4_566 ?
N2 C2 N2 N2 -83(10) 12_665 . . 9 ?
